data_4330108
loop_
_publ_author_name
'William W. Brennessel'
'John E. Ellis'

_publ_contact_author_address
;
Department of Chemistry
University of Minnesota
207 Pleasant Street SE
Minneapolis, MN 55455
;
_publ_contact_author_email ellis@umn.edu
_publ_contact_author_name 'John E. Ellis'
_publ_contact_author_phone 1-612-625-6391
_publ_section_title
;
 Naphthalene and Anthracene Cobaltates(1-): Useful Storable Sources of an
 Atomic Cobalt Anion
;
_journal_name_full 'Inorganic Chemistry'
_journal_page_first 9076
_journal_page_last 9094
_journal_paper_doi 10.1021/ic301240u
_journal_volume 51
_journal_year 2012
_chemical_formula_moiety 'C20 H40 K O8, C20 H36 Co N4, C4 H8 O'
_chemical_formula_sum 'C44 H84 Co K N4 O9'
_chemical_formula_weight 911.18
_chemical_name_common 05150
_chemical_name_systematic
; 
 ? 
;
_space_group_IT_number 58
_symmetry_cell_setting orthorhombic
_symmetry_space_group_name_Hall '-P 2 2n'
_symmetry_space_group_name_H-M 'P n n m'
_atom_sites_solution_hydrogens geom
_atom_sites_solution_primary direct
_atom_sites_solution_secondary difmap
_audit_creation_method SHELXL-97
_cell_angle_alpha 90.00
_cell_angle_beta 90.00
_cell_angle_gamma 90.00
_cell_formula_units_Z 4
_cell_length_a 18.5263(14)
_cell_length_b 25.4164(19)
_cell_length_c 11.4747(8)
_cell_measurement_reflns_used 3450
_cell_measurement_temperature 223(2)
_cell_measurement_theta_max 24.95
_cell_measurement_theta_min 2.24
_cell_volume 5403.1(7)
_computing_cell_refinement 'SAINT (Bruker, 2003)'
_computing_data_collection 'SMART (Bruker, 2003)'
_computing_data_reduction 'SAINT (Bruker, 2003)'
_computing_molecular_graphics 'SHELXTL (Sheldrick, 2008)'
_computing_publication_material 'SHELXTL (Sheldrick, 2008)'
_computing_structure_refinement 'SHELXL-97 (Sheldrick, 2008)'
_computing_structure_solution 'SIR97 (Altomare et al., 1999)'
_diffrn_ambient_temperature 223(2)
_diffrn_measured_fraction_theta_full 1.000
_diffrn_measured_fraction_theta_max 1.000
_diffrn_measurement_device_type 'Bruker SMART CCD Platform'
_diffrn_measurement_method 'area detector, \w scans per \f'
_diffrn_radiation_monochromator graphite
_diffrn_radiation_source 'normal-focus sealed tube'
_diffrn_radiation_type MoK\a
_diffrn_radiation_wavelength 0.71073
_diffrn_reflns_av_R_equivalents 0.0273
_diffrn_reflns_av_sigmaI/netI 0.0138
_diffrn_reflns_limit_h_max 22
_diffrn_reflns_limit_h_min -22
_diffrn_reflns_limit_k_max 30
_diffrn_reflns_limit_k_min -30
_diffrn_reflns_limit_l_max 13
_diffrn_reflns_limit_l_min -13
_diffrn_reflns_number 51512
_diffrn_reflns_theta_full 25.04
_diffrn_reflns_theta_max 25.04
_diffrn_reflns_theta_min 1.36
_exptl_absorpt_coefficient_mu 0.443
_exptl_absorpt_correction_T_max 0.8426
_exptl_absorpt_correction_T_min 0.8254
_exptl_absorpt_correction_type multi-scan
_exptl_absorpt_process_details 'SADABS (Sheldrick, 2008)'
_exptl_crystal_colour orange
_exptl_crystal_density_diffrn 1.120
_exptl_crystal_description block
_exptl_crystal_F_000 1976
_exptl_crystal_size_max 0.45
_exptl_crystal_size_mid 0.45
_exptl_crystal_size_min 0.40
_refine_diff_density_max 0.754
_refine_diff_density_min -0.291
_refine_diff_density_rms 0.052
_refine_ls_extinction_method none
_refine_ls_goodness_of_fit_ref 1.070
_refine_ls_hydrogen_treatment constr
_refine_ls_matrix_type full
_refine_ls_number_parameters 320
_refine_ls_number_reflns 5041
_refine_ls_number_restraints 70
_refine_ls_restrained_S_all 1.071
_refine_ls_R_factor_all 0.0637
_refine_ls_R_factor_gt 0.0542
_refine_ls_shift/su_max 0.001
_refine_ls_shift/su_mean 0.000
_refine_ls_structure_factor_coef Fsqd
_refine_ls_weighting_details 'calc w=1/[\s^2^(Fo^2^)+(0.0757P)^2^+2.6497P] where P=(Fo^2^+2Fc^2^)/3'
_refine_ls_weighting_scheme calc
_refine_ls_wR_factor_gt 0.1460
_refine_ls_wR_factor_ref 0.1523
_reflns_number_gt 4134
_reflns_number_total 5041
_reflns_threshold_expression >2sigma(I)
_cod_data_source_file ic301240u_si_001_15.cif
_cod_data_source_block 16
_cod_database_code 4330108

loop_
_symmetry_equiv_pos_as_xyz
'x, y, z'
'-x, -y, z'
'-x+1/2, y+1/2, -z+1/2'
'x+1/2, -y+1/2, -z+1/2'
'-x, -y, -z'
'x, y, -z'
'x-1/2, -y-1/2, z-1/2'
'-x-1/2, y-1/2, z-1/2'

loop_
_atom_site_label
_atom_site_type_symbol
_atom_site_fract_x
_atom_site_fract_y
_atom_site_fract_z
_atom_site_U_iso_or_equiv
_atom_site_adp_type
_atom_site_occupancy
_atom_site_symmetry_multiplicity
_atom_site_calc_flag
_atom_site_refinement_flags
_atom_site_disorder_assembly
_atom_site_disorder_group
Co1 Co 0.73382(3) 0.114050(19) 0.0000 0.05383(18) Uani 1 2 d S . .
C1 C 0.75351(14) 0.14894(12) 0.1308(3) 0.0681(7) Uani 0.50 1 d PD A 1
N1 N 0.7634(13) 0.1754(3) 0.2165(4) 0.0930(10) Uani 0.50 1 d PD A 1
C2 C 0.7662(7) 0.2310(3) 0.2480(8) 0.099(3) Uani 0.50 1 d PD A 1
C3 C 0.8367(9) 0.2408(6) 0.3092(14) 0.166(5) Uani 0.50 1 d PD A 1
H3A H 0.8763 0.2351 0.2552 0.249 Uiso 0.50 1 calc PR A 1
H3B H 0.8413 0.2169 0.3746 0.249 Uiso 0.50 1 calc PR A 1
H3C H 0.8380 0.2768 0.3371 0.249 Uiso 0.50 1 calc PR A 1
C4 C 0.7547(10) 0.2665(3) 0.1411(14) 0.176(7) Uani 0.50 1 d PD A 1
H4A H 0.7942 0.2617 0.0868 0.264 Uiso 0.50 1 calc PR A 1
H4B H 0.7528 0.3030 0.1658 0.264 Uiso 0.50 1 calc PR A 1
H4C H 0.7096 0.2572 0.1033 0.264 Uiso 0.50 1 calc PR A 1
C5 C 0.7043(10) 0.2404(9) 0.3295(17) 0.175(3) Uani 0.50 1 d PD A 1
H5A H 0.7097 0.2183 0.3978 0.262 Uiso 0.50 1 calc PR A 1
H5B H 0.6594 0.2320 0.2904 0.262 Uiso 0.50 1 calc PR A 1
H5C H 0.7039 0.2771 0.3529 0.262 Uiso 0.50 1 calc PR A 1
C1' C 0.75351(14) 0.14894(12) 0.1308(3) 0.0681(7) Uani 0.50 1 d PD A 5
N1' N 0.7604(13) 0.1692(3) 0.2251(4) 0.0930(10) Uani 0.50 1 d PD A 5
C2' C 0.7809(7) 0.2201(3) 0.2736(8) 0.099(3) Uani 0.50 1 d PD A 5
C3' C 0.8382(10) 0.2108(6) 0.3641(14) 0.166(5) Uani 0.50 1 d PD A 5
H3D H 0.8811 0.1967 0.3270 0.249 Uiso 0.50 1 calc PR A 5
H3E H 0.8206 0.1859 0.4216 0.249 Uiso 0.50 1 calc PR A 5
H3F H 0.8499 0.2438 0.4022 0.249 Uiso 0.50 1 calc PR A 5
C4' C 0.8043(11) 0.2587(3) 0.1777(13) 0.176(7) Uani 0.50 1 d PD A 5
H4D H 0.8470 0.2453 0.1390 0.264 Uiso 0.50 1 calc PR A 5
H4E H 0.8149 0.2927 0.2122 0.264 Uiso 0.50 1 calc PR A 5
H4F H 0.7656 0.2625 0.1213 0.264 Uiso 0.50 1 calc PR A 5
C5' C 0.7143(9) 0.2423(9) 0.3293(18) 0.175(3) Uani 0.50 1 d PD A 5
H5D H 0.6976 0.2185 0.3898 0.262 Uiso 0.50 1 calc PR A 5
H5E H 0.6769 0.2463 0.2708 0.262 Uiso 0.50 1 calc PR A 5
H5F H 0.7253 0.2763 0.3633 0.262 Uiso 0.50 1 calc PR A 5
C6 C 0.6375(2) 0.11526(14) 0.0000 0.0559(8) Uani 1 2 d S A .
N2 N 0.57265(17) 0.11668(12) 0.0000 0.0670(8) Uani 1 2 d S . .
C7 C 0.5180(2) 0.15764(16) 0.0000 0.0758(12) Uani 1 2 d S . .
C8 C 0.5279(3) 0.1905(2) 0.1058(5) 0.174(3) Uani 1 1 d . . .
H8A H 0.5224 0.1688 0.1747 0.260 Uiso 1 1 calc R A .
H8B H 0.4920 0.2183 0.1066 0.260 Uiso 1 1 calc R . .
H8C H 0.5758 0.2060 0.1050 0.260 Uiso 1 1 calc R . .
C9 C 0.4460(3) 0.1312(3) 0.0000 0.171(4) Uani 1 2 d S . .
H9A H 0.4280 0.1290 0.0792 0.257 Uiso 0.50 1 calc PR A .
H9B H 0.4508 0.0960 -0.0320 0.257 Uiso 0.50 1 calc PR . .
H9C H 0.4125 0.1513 -0.0472 0.257 Uiso 0.50 1 calc PR . .
C10 C 0.77860(19) 0.05201(16) 0.0000 0.0591(9) Uani 1 2 d S A .
N3 N 0.80934(17) 0.00998(14) 0.0000 0.0686(9) Uani 1 2 d S . .
C11 C 0.78499(19) -0.04502(17) 0.0000 0.0721(11) Uani 1 2 d SD . .
C12 C 0.7211(5) -0.0495(5) 0.0800(8) 0.148(6) Uani 0.50 1 d PD . -1
H12A H 0.7361 -0.0421 0.1593 0.222 Uiso 0.50 1 calc PR . -1
H12B H 0.7017 -0.0849 0.0758 0.222 Uiso 0.50 1 calc PR . -1
H12C H 0.6843 -0.0245 0.0565 0.222 Uiso 0.50 1 calc PR . -1
C13 C 0.8466(3) -0.0782(3) 0.0434(7) 0.132(6) Uani 0.50 1 d PD . -1
H13A H 0.8878 -0.0739 -0.0079 0.199 Uiso 0.50 1 calc PR . -1
H13B H 0.8321 -0.1148 0.0446 0.199 Uiso 0.50 1 calc PR . -1
H13C H 0.8596 -0.0671 0.1216 0.199 Uiso 0.50 1 calc PR . -1
C14 C 0.7648(6) -0.0607(6) -0.1220(8) 0.179(8) Uani 0.50 1 d PD . -1
H14A H 0.8065 -0.0571 -0.1725 0.269 Uiso 0.50 1 calc PR . -1
H14B H 0.7262 -0.0381 -0.1499 0.269 Uiso 0.50 1 calc PR . -1
H14C H 0.7486 -0.0970 -0.1224 0.269 Uiso 0.50 1 calc PR . -1
K1 K 0.0000 0.5000 0.0000 0.0522(3) Uani 1 4 d S . .
C15 C 0.03831(17) 0.49084(12) 0.3097(2) 0.0734(8) Uani 1 1 d . . .
H15A H 0.0710 0.5211 0.3070 0.088 Uiso 1 1 calc R B .
H15B H 0.0484 0.4710 0.3811 0.088 Uiso 1 1 calc R . .
O1 O 0.04942(9) 0.45827(7) 0.21034(15) 0.0639(5) Uani 1 1 d . B .
C16 C 0.12091(14) 0.43670(12) 0.2055(2) 0.0702(7) Uani 1 1 d . . .
H16A H 0.1310 0.4167 0.2767 0.084 Uiso 1 1 calc R B .
H16B H 0.1565 0.4651 0.1991 0.084 Uiso 1 1 calc R . .
C17 C 0.12570(14) 0.40188(11) 0.1031(2) 0.0649(7) Uani 1 1 d . B .
H17A H 0.1717 0.3829 0.1042 0.078 Uiso 1 1 calc R . .
H17B H 0.0865 0.3760 0.1053 0.078 Uiso 1 1 calc R . .
O2 O 0.12054(13) 0.43230(9) 0.0000 0.0587(6) Uani 1 2 d S . .
O3 O -0.0633(4) 0.3992(3) 0.0099(16) 0.1071(15) Uani 0.307(3) 1 d PD B -1
C18 C -0.1141(9) 0.4035(8) 0.1083(14) 0.1071(15) Uani 0.307(3) 1 d PD B -1
H18A H -0.1060 0.4362 0.1518 0.128 Uiso 0.307(3) 1 calc PR B -1
H18B H -0.1088 0.3737 0.1616 0.128 Uiso 0.307(3) 1 calc PR B -1
C19 C -0.1876(6) 0.4035(7) 0.0523(12) 0.1071(15) Uani 0.307(3) 1 d PD B -1
H19A H -0.2202 0.4286 0.0899 0.128 Uiso 0.307(3) 1 calc PR B -1
H19B H -0.2094 0.3684 0.0535 0.128 Uiso 0.307(3) 1 calc PR B -1
C20 C -0.1678(8) 0.4210(6) -0.0748(14) 0.1071(15) Uani 0.307(3) 1 d PD B -1
H20A H -0.2069 0.4135 -0.1299 0.128 Uiso 0.307(3) 1 calc PR B -1
H20B H -0.1553 0.4585 -0.0786 0.128 Uiso 0.307(3) 1 calc PR B -1
C21 C -0.1024(8) 0.3861(8) -0.0960(15) 0.1071(15) Uani 0.307(3) 1 d PD B -1
H21A H -0.1152 0.3487 -0.0997 0.128 Uiso 0.307(3) 1 calc PR B -1
H21B H -0.0758 0.3962 -0.1664 0.128 Uiso 0.307(3) 1 calc PR B -1
O3' O -0.1105(7) 0.4361(5) 0.0621(12) 0.1071(15) Uani 0.193(3) 1 d PD B -5
C18' C -0.0850(14) 0.3824(8) 0.077(2) 0.1071(15) Uani 0.193(3) 1 d PD B -5
H18C H -0.1140 0.3630 0.1338 0.128 Uiso 0.193(3) 1 calc PR B -5
H18D H -0.0340 0.3812 0.0993 0.128 Uiso 0.193(3) 1 calc PR B -5
C19' C -0.0966(11) 0.3626(7) -0.0440(16) 0.1071(15) Uani 0.193(3) 1 d PD B -5
H19C H -0.1092 0.3252 -0.0428 0.128 Uiso 0.193(3) 1 calc PR B -5
H19D H -0.0526 0.3671 -0.0906 0.128 Uiso 0.193(3) 1 calc PR B -5
C20' C -0.1599(15) 0.3957(9) -0.097(2) 0.1071(15) Uani 0.193(3) 1 d PD B -5
H20C H -0.1449 0.4129 -0.1694 0.128 Uiso 0.193(3) 1 calc PR B -5
H20D H -0.2019 0.3735 -0.1127 0.128 Uiso 0.193(3) 1 calc PR B -5
C21' C -0.1766(9) 0.4354(7) -0.005(3) 0.1071(15) Uani 0.193(3) 1 d PD B -5
H21C H -0.1867 0.4700 -0.0393 0.128 Uiso 0.193(3) 1 calc PR B -5
H21D H -0.2178 0.4245 0.0426 0.128 Uiso 0.193(3) 1 calc PR B -5
K2 K 0.5000 0.5000 0.0000 0.0611(3) Uani 1 4 d S . .
C22 C 0.4750(2) 0.47716(15) 0.3102(3) 0.0937(10) Uani 1 1 d . . .
H22A H 0.5025 0.4443 0.3073 0.112 Uiso 1 1 calc R C .
H22B H 0.4460 0.4772 0.3816 0.112 Uiso 1 1 calc R . .
O4 O 0.42912(11) 0.48090(9) 0.21108(17) 0.0806(6) Uani 1 1 d . C .
C23 C 0.37847(19) 0.43914(15) 0.2075(3) 0.0955(11) Uani 1 1 d . . .
H23A H 0.3491 0.4392 0.2785 0.115 Uiso 1 1 calc R C .
H23B H 0.4037 0.4053 0.2026 0.115 Uiso 1 1 calc R . .
C24 C 0.33165(17) 0.44635(16) 0.1038(3) 0.0967(11) Uani 1 1 d . . .
H24A H 0.2928 0.4202 0.1049 0.116 Uiso 1 1 calc R . .
H24B H 0.3096 0.4814 0.1060 0.116 Uiso 1 1 calc R . .
O5 O 0.37273(14) 0.44077(13) 0.0000 0.0815(8) Uani 1 2 d S . .
O6 O 0.6111(7) 0.4152(6) 0.0200(14) 0.137(3) Uani 0.314(6) 1 d PD C -1
C25 C 0.5849(15) 0.3816(9) 0.1072(18) 0.137(3) Uani 0.314(6) 1 d PD C -1
H25A H 0.6252 0.3657 0.1501 0.165 Uiso 0.314(6) 1 calc PR C -1
H25B H 0.5550 0.4013 0.1624 0.165 Uiso 0.314(6) 1 calc PR C -1
C26 C 0.5464(13) 0.3447(7) 0.0558(16) 0.137(3) Uani 0.314(6) 1 d PD C -1
H26A H 0.4958 0.3555 0.0477 0.165 Uiso 0.314(6) 1 calc PR C -1
H26B H 0.5484 0.3116 0.0994 0.165 Uiso 0.314(6) 1 calc PR C -1
C27 C 0.5843(11) 0.3389(7) -0.0690(16) 0.137(3) Uani 0.314(6) 1 d PD C -1
H27A H 0.6191 0.3099 -0.0691 0.165 Uiso 0.314(6) 1 calc PR C -1
H27B H 0.5484 0.3328 -0.1303 0.165 Uiso 0.314(6) 1 calc PR C -1
C28 C 0.6165(14) 0.3837(8) -0.0836(18) 0.137(3) Uani 0.314(6) 1 d PD C -1
H28A H 0.5944 0.4025 -0.1491 0.165 Uiso 0.314(6) 1 calc PR C -1
H28B H 0.6675 0.3777 -0.1022 0.165 Uiso 0.314(6) 1 calc PR C -1
O6' O 0.5406(12) 0.4005(7) -0.0575(15) 0.137(3) Uani 0.186(6) 1 d PD C -5
C25' C 0.5170(14) 0.3530(8) -0.007(3) 0.137(3) Uani 0.186(6) 1 d PD C -5
H25C H 0.4642 0.3507 -0.0094 0.165 Uiso 0.186(6) 1 calc PR C -5
H25D H 0.5372 0.3228 -0.0489 0.165 Uiso 0.186(6) 1 calc PR C -5
C26' C 0.5400(17) 0.3539(11) 0.101(2) 0.137(3) Uani 0.186(6) 1 d PD C -5
H26C H 0.5529 0.3183 0.1265 0.165 Uiso 0.186(6) 1 calc PR C -5
H26D H 0.5024 0.3675 0.1527 0.165 Uiso 0.186(6) 1 calc PR C -5
C27' C 0.6079(19) 0.3906(17) 0.104(3) 0.137(3) Uani 0.186(6) 1 d PD C -5
H27C H 0.6099 0.4112 0.1761 0.165 Uiso 0.186(6) 1 calc PR C -5
H27D H 0.6527 0.3705 0.0953 0.165 Uiso 0.186(6) 1 calc PR C -5
C28' C 0.596(2) 0.4209(16) 0.013(3) 0.137(3) Uani 0.186(6) 1 d PD C -5
H28C H 0.6408 0.4236 -0.0328 0.165 Uiso 0.186(6) 1 calc PR C -5
H28D H 0.5833 0.4562 0.0396 0.165 Uiso 0.186(6) 1 calc PR C -5

loop_
_atom_site_aniso_label
_atom_site_aniso_U_11
_atom_site_aniso_U_22
_atom_site_aniso_U_33
_atom_site_aniso_U_23
_atom_site_aniso_U_13
_atom_site_aniso_U_12
Co1 0.0535(3) 0.0611(3) 0.0469(3) 0.000 0.000 -0.0053(2)
C1 0.0630(16) 0.0775(18) 0.0638(17) -0.0022(15) -0.0022(13) -0.0121(13)
N1 0.111(3) 0.101(2) 0.0676(18) -0.0188(17) -0.009(2) -0.023(2)
C2 0.125(5) 0.097(4) 0.076(4) -0.021(4) 0.007(4) -0.042(4)
C3 0.149(5) 0.171(14) 0.177(14) -0.044(9) -0.053(9) -0.044(10)
C4 0.26(2) 0.103(5) 0.162(11) 0.002(5) 0.013(11) -0.057(7)
C5 0.155(6) 0.158(5) 0.211(7) -0.079(5) 0.051(5) -0.022(5)
C1' 0.0630(16) 0.0775(18) 0.0638(17) -0.0022(15) -0.0022(13) -0.0121(13)
N1' 0.111(3) 0.101(2) 0.0676(18) -0.0188(17) -0.009(2) -0.023(2)
C2' 0.125(5) 0.097(4) 0.076(4) -0.021(4) 0.007(4) -0.042(4)
C3' 0.149(5) 0.171(14) 0.177(14) -0.044(9) -0.053(9) -0.044(10)
C4' 0.26(2) 0.103(5) 0.162(11) 0.002(5) 0.013(11) -0.057(7)
C5' 0.155(6) 0.158(5) 0.211(7) -0.079(5) 0.051(5) -0.022(5)
C6 0.067(2) 0.0540(19) 0.0469(18) 0.000 0.000 -0.0076(16)
N2 0.0518(18) 0.0672(19) 0.082(2) 0.000 0.000 0.0014(15)
C7 0.060(2) 0.065(2) 0.103(3) 0.000 0.000 0.0075(19)
C8 0.146(4) 0.171(5) 0.204(6) -0.094(5) -0.020(4) 0.066(4)
C9 0.059(3) 0.115(5) 0.340(13) 0.000 0.000 0.006(3)
C10 0.0486(19) 0.082(3) 0.0465(19) 0.000 0.000 -0.0030(19)
N3 0.0541(18) 0.080(2) 0.072(2) 0.000 0.000 0.0126(17)
C11 0.052(2) 0.080(3) 0.084(3) 0.000 0.000 0.0048(19)
C12 0.137(9) 0.106(8) 0.201(14) 0.007(8) 0.087(9) -0.027(7)
C13 0.090(4) 0.082(4) 0.225(19) 0.027(6) -0.029(6) 0.012(3)
C14 0.29(2) 0.128(9) 0.117(9) -0.039(8) -0.065(12) 0.013(13)
K1 0.0480(5) 0.0568(6) 0.0517(6) 0.000 0.000 0.0041(4)
C15 0.0846(19) 0.0832(19) 0.0524(15) -0.0008(14) -0.0099(14) 0.0162(15)
O1 0.0585(10) 0.0809(12) 0.0522(10) -0.0010(9) -0.0049(8) 0.0151(8)
C16 0.0570(15) 0.093(2) 0.0604(16) 0.0150(15) -0.0062(13) 0.0190(14)
C17 0.0541(14) 0.0688(16) 0.0719(17) 0.0122(14) -0.0009(13) 0.0181(12)
O2 0.0555(14) 0.0630(14) 0.0575(14) 0.000 0.000 0.0124(11)
O3 0.101(3) 0.106(4) 0.114(4) 0.003(4) -0.007(4) -0.021(2)
C18 0.101(3) 0.106(4) 0.114(4) 0.003(4) -0.007(4) -0.021(2)
C19 0.101(3) 0.106(4) 0.114(4) 0.003(4) -0.007(4) -0.021(2)
C20 0.101(3) 0.106(4) 0.114(4) 0.003(4) -0.007(4) -0.021(2)
C21 0.101(3) 0.106(4) 0.114(4) 0.003(4) -0.007(4) -0.021(2)
O3' 0.101(3) 0.106(4) 0.114(4) 0.003(4) -0.007(4) -0.021(2)
C18' 0.101(3) 0.106(4) 0.114(4) 0.003(4) -0.007(4) -0.021(2)
C19' 0.101(3) 0.106(4) 0.114(4) 0.003(4) -0.007(4) -0.021(2)
C20' 0.101(3) 0.106(4) 0.114(4) 0.003(4) -0.007(4) -0.021(2)
C21' 0.101(3) 0.106(4) 0.114(4) 0.003(4) -0.007(4) -0.021(2)
K2 0.0512(6) 0.0793(8) 0.0528(6) 0.000 0.000 0.0007(5)
C22 0.103(3) 0.125(3) 0.0526(17) 0.0112(17) 0.0121(16) 0.016(2)
O4 0.0798(13) 0.1015(15) 0.0603(12) 0.0098(11) 0.0127(10) -0.0011(11)
C23 0.086(2) 0.113(3) 0.087(2) 0.007(2) 0.035(2) -0.012(2)
C24 0.0569(17) 0.119(3) 0.114(3) 0.000(2) 0.0212(19) -0.0147(17)
O5 0.0508(15) 0.109(2) 0.084(2) 0.000 0.000 -0.0058(15)
O6 0.161(6) 0.117(4) 0.133(6) -0.030(5) 0.044(5) -0.019(4)
C25 0.161(6) 0.117(4) 0.133(6) -0.030(5) 0.044(5) -0.019(4)
C26 0.161(6) 0.117(4) 0.133(6) -0.030(5) 0.044(5) -0.019(4)
C27 0.161(6) 0.117(4) 0.133(6) -0.030(5) 0.044(5) -0.019(4)
C28 0.161(6) 0.117(4) 0.133(6) -0.030(5) 0.044(5) -0.019(4)
O6' 0.161(6) 0.117(4) 0.133(6) -0.030(5) 0.044(5) -0.019(4)
C25' 0.161(6) 0.117(4) 0.133(6) -0.030(5) 0.044(5) -0.019(4)
C26' 0.161(6) 0.117(4) 0.133(6) -0.030(5) 0.044(5) -0.019(4)
C27' 0.161(6) 0.117(4) 0.133(6) -0.030(5) 0.044(5) -0.019(4)
C28' 0.161(6) 0.117(4) 0.133(6) -0.030(5) 0.044(5) -0.019(4)

loop_
_atom_type_symbol
_atom_type_description
_atom_type_scat_dispersion_real
_atom_type_scat_dispersion_imag
_atom_type_scat_source
C C 0.0033 0.0016 'International Tables Vol C Tables 4.2.6.8 and 6.1.1.4'
H H 0.0000 0.0000 'International Tables Vol C Tables 4.2.6.8 and 6.1.1.4'
N N 0.0061 0.0033 'International Tables Vol C Tables 4.2.6.8 and 6.1.1.4'
O O 0.0106 0.0060 'International Tables Vol C Tables 4.2.6.8 and 6.1.1.4'
K K 0.2009 0.2494 'International Tables Vol C Tables 4.2.6.8 and 6.1.1.4'
Co Co 0.3494 0.9721 'International Tables Vol C Tables 4.2.6.8 and 6.1.1.4'

loop_
_geom_angle_atom_site_label_1
_geom_angle_atom_site_label_2
_geom_angle_atom_site_label_3
_geom_angle
_geom_angle_site_symmetry_1
_geom_angle_site_symmetry_3
C1 Co1 C1' 114.84(19) . 6
C1 Co1 C1 114.84(19) . 6
C1' Co1 C1 0.0(2) 6 6
C1 Co1 C10 110.20(11) . .
C1' Co1 C10 110.20(11) 6 .
C1 Co1 C10 110.20(11) 6 .
C1 Co1 C6 101.32(10) . .
C1' Co1 C6 101.32(10) 6 .
C1 Co1 C6 101.32(10) 6 .
C10 Co1 C6 118.74(16) . .
N1 C1 Co1 175.1(9) . .
C1 N1 C2 138.4(5) . .
N1 C2 C5 106.4(4) . .
N1 C2 C3 108.0(5) . .
C5 C2 C3 110.2(6) . .
N1 C2 C4 111.5(4) . .
C5 C2 C4 107.2(6) . .
C3 C2 C4 113.3(6) . .
C2 C3 H3A 109.5 . .
C2 C3 H3B 109.5 . .
H3A C3 H3B 109.5 . .
C2 C3 H3C 109.5 . .
H3A C3 H3C 109.5 . .
H3B C3 H3C 109.5 . .
C2 C4 H4A 109.5 . .
C2 C4 H4B 109.5 . .
H4A C4 H4B 109.5 . .
C2 C4 H4C 109.5 . .
H4A C4 H4C 109.5 . .
H4B C4 H4C 109.5 . .
C2 C5 H5A 109.5 . .
C2 C5 H5B 109.5 . .
H5A C5 H5B 109.5 . .
C2 C5 H5C 109.5 . .
H5A C5 H5C 109.5 . .
H5B C5 H5C 109.5 . .
N1' C2' C5' 106.4(4) . .
N1' C2' C3' 108.0(5) . .
C5' C2' C3' 110.2(6) . .
N1' C2' C4' 111.5(4) . .
C5' C2' C4' 107.2(6) . .
C3' C2' C4' 113.3(6) . .
C2' C3' H3D 109.5 . .
C2' C3' H3E 109.5 . .
H3D C3' H3E 109.5 . .
C2' C3' H3F 109.5 . .
H3D C3' H3F 109.5 . .
H3E C3' H3F 109.5 . .
C2' C4' H4D 109.5 . .
C2' C4' H4E 109.5 . .
H4D C4' H4E 109.5 . .
C2' C4' H4F 109.5 . .
H4D C4' H4F 109.5 . .
H4E C4' H4F 109.5 . .
C2' C5' H5D 109.5 . .
C2' C5' H5E 109.5 . .
H5D C5' H5E 109.5 . .
C2' C5' H5F 109.5 . .
H5D C5' H5F 109.5 . .
H5E C5' H5F 109.5 . .
N2 C6 Co1 179.3(3) . .
C6 N2 C7 135.9(4) . .
N2 C7 C8 108.5(3) . 6
N2 C7 C8 108.5(3) . .
C8 C7 C8 109.6(6) 6 .
N2 C7 C9 107.4(4) . .
C8 C7 C9 111.4(3) 6 .
C8 C7 C9 111.4(3) . .
C7 C8 H8A 109.5 . .
C7 C8 H8B 109.5 . .
H8A C8 H8B 109.5 . .
C7 C8 H8C 109.5 . .
H8A C8 H8C 109.5 . .
H8B C8 H8C 109.5 . .
C7 C9 H9A 109.5 . .
C7 C9 H9B 109.5 . .
H9A C9 H9B 109.5 . .
C7 C9 H9C 109.5 . .
H9A C9 H9C 109.5 . .
H9B C9 H9C 109.5 . .
N3 C10 Co1 179.7(3) . .
C10 N3 C11 134.1(3) . .
N3 C11 C12 108.3(6) . 6
N3 C11 C12 108.3(6) . .
C12 C11 C12 75.3(9) 6 .
N3 C11 C14 109.2(7) . 6
C12 C11 C14 110.7(3) 6 6
C12 C11 C14 38.2(7) . 6
N3 C11 C14 109.2(7) . .
C12 C11 C14 38.2(7) 6 .
C12 C11 C14 110.7(3) . .
C14 C11 C14 137.4(15) 6 .
N3 C11 C13 107.5(4) . .
C12 C11 C13 139.3(6) 6 .
C12 C11 C13 110.7(3) . .
C14 C11 C13 74.5(6) 6 .
C14 C11 C13 110.5(3) . .
N3 C11 C13 107.5(4) . 6
C12 C11 C13 110.7(3) 6 6
C12 C11 C13 139.3(6) . 6
C14 C11 C13 110.5(3) 6 6
C14 C11 C13 74.5(6) . 6
C13 C11 C13 38.7(6) . 6
C11 C12 H12A 109.5 . .
C11 C12 H12B 109.5 . .
H12A C12 H12B 109.5 . .
C11 C12 H12C 109.5 . .
H12A C12 H12C 109.5 . .
H12B C12 H12C 109.5 . .
C11 C13 H13A 109.5 . .
C11 C13 H13B 109.5 . .
H13A C13 H13B 109.5 . .
C11 C13 H13C 109.5 . .
H13A C13 H13C 109.5 . .
H13B C13 H13C 109.5 . .
C11 C14 H14A 109.5 . .
C11 C14 H14B 109.5 . .
H14A C14 H14B 109.5 . .
C11 C14 H14C 109.5 . .
H14A C14 H14C 109.5 . .
H14B C14 H14C 109.5 . .
O3' K1 O3' 149.5(6) 6 5_565
O3' K1 O3' 179.999(1) 6 2_565
O3' K1 O3' 30.5(6) 5_565 2_565
O3' K1 O3' 30.5(6) 6 .
O3' K1 O3' 180.0(6) 5_565 .
O3' K1 O3' 149.5(6) 2_565 .
O3' K1 O1 104.3(3) 6 .
O3' K1 O1 102.0(3) 5_565 .
O3' K1 O1 75.7(3) 2_565 .
O3' K1 O1 78.0(3) . .
O3' K1 O1 102.0(3) 6 2_565
O3' K1 O1 104.3(3) 5_565 2_565
O3' K1 O1 78.0(3) 2_565 2_565
O3' K1 O1 75.7(3) . 2_565
O1 K1 O1 60.27(7) . 2_565
O3' K1 O1 75.7(3) 6 5_565
O3' K1 O1 78.0(3) 5_565 5_565
O3' K1 O1 104.3(3) 2_565 5_565
O3' K1 O1 102.0(3) . 5_565
O1 K1 O1 180.0 . 5_565
O1 K1 O1 119.73(7) 2_565 5_565
O3' K1 O1 78.0(3) 6 6
O3' K1 O1 75.7(3) 5_565 6
O3' K1 O1 102.0(3) 2_565 6
O3' K1 O1 104.3(3) . 6
O1 K1 O1 119.73(7) . 6
O1 K1 O1 180.000(1) 2_565 6
O1 K1 O1 60.27(7) 5_565 6
O3' K1 O3 31.9(3) 6 .
O3' K1 O3 150.4(4) 5_565 .
O3' K1 O3 148.1(3) 2_565 .
O3' K1 O3 29.6(4) . .
O1 K1 O3 75.9(3) . .
O1 K1 O3 100.0(3) 2_565 .
O1 K1 O3 104.1(3) 5_565 .
O1 K1 O3 80.0(3) 6 .
O3' K1 O3 150.4(4) 6 2_565
O3' K1 O3 31.9(3) 5_565 2_565
O3' K1 O3 29.6(4) 2_565 2_565
O3' K1 O3 148.1(3) . 2_565
O1 K1 O3 100.0(3) . 2_565
O1 K1 O3 75.9(3) 2_565 2_565
O1 K1 O3 80.0(3) 5_565 2_565
O1 K1 O3 104.1(3) 6 2_565
O3 K1 O3 175.4(8) . 2_565
O3' K1 O3 148.1(3) 6 5_565
O3' K1 O3 29.6(4) 5_565 5_565
O3' K1 O3 31.9(3) 2_565 5_565
O3' K1 O3 150.4(4) . 5_565
O1 K1 O3 104.1(3) . 5_565
O1 K1 O3 80.0(3) 2_565 5_565
O1 K1 O3 75.9(3) 5_565 5_565
O1 K1 O3 100.0(3) 6 5_565
O3 K1 O3 180.00(12) . 5_565
O3 K1 O3 4.6(8) 2_565 5_565
O3' K1 O3 29.6(4) 6 6
O3' K1 O3 148.1(3) 5_565 6
O3' K1 O3 150.4(4) 2_565 6
O3' K1 O3 31.9(3) . 6
O1 K1 O3 80.0(3) . 6
O1 K1 O3 104.1(3) 2_565 6
O1 K1 O3 100.0(3) 5_565 6
O1 K1 O3 75.9(3) 6 6
O3 K1 O3 4.6(8) . 6
O3 K1 O3 180.0 2_565 6
O3 K1 O3 175.4(8) 5_565 6
O1 C15 C15 108.6(2) . 2_565
O1 C15 H15A 110.0 . .
C15 C15 H15A 110.0 2_565 .
O1 C15 H15B 110.0 . .
C15 C15 H15B 110.0 2_565 .
H15A C15 H15B 108.4 . .
C15 O1 C16 112.8(2) . .
C15 O1 K1 115.11(14) . .
C16 O1 K1 114.50(14) . .
O1 C16 C17 108.4(2) . .
O1 C16 H16A 110.0 . .
C17 C16 H16A 110.0 . .
O1 C16 H16B 110.0 . .
C17 C16 H16B 110.0 . .
H16A C16 H16B 108.4 . .
O2 C17 C16 109.5(2) . .
O2 C17 H17A 109.8 . .
C16 C17 H17A 109.8 . .
O2 C17 H17B 109.8 . .
C16 C17 H17B 109.8 . .
H17A C17 H17B 108.2 . .
C17 O2 C17 113.3(3) . 6
C17 O2 K1 112.74(14) . .
C17 O2 K1 112.74(14) 6 .
C21 O3 C18 109.9(8) . .
C21 O3 K1 112.5(11) . .
C18 O3 K1 103.2(9) . .
O3 C18 C19 104.5(9) . .
O3 C18 H18A 110.9 . .
C19 C18 H18A 110.9 . .
O3 C18 H18B 110.9 . .
C19 C18 H18B 110.9 . .
H18A C18 H18B 108.9 . .
C18 C19 C20 100.7(10) . .
C18 C19 H19A 111.6 . .
C20 C19 H19A 111.6 . .
C18 C19 H19B 111.6 . .
C20 C19 H19B 111.6 . .
H19A C19 H19B 109.4 . .
C21 C20 C19 99.7(12) . .
C21 C20 H20A 111.8 . .
C19 C20 H20A 111.8 . .
C21 C20 H20B 111.8 . .
C19 C20 H20B 111.8 . .
H20A C20 H20B 109.6 . .
O3 C21 C20 97.4(9) . .
O3 C21 H21A 112.3 . .
C20 C21 H21A 112.3 . .
O3 C21 H21B 112.3 . .
C20 C21 H21B 112.3 . .
H21A C21 H21B 109.9 . .
C21' O3' C18' 109.0(13) . .
C21' O3' K1 120.4(13) . .
C18' O3' K1 110.4(14) . .
O3' C18' C19' 99.4(13) . .
O3' C18' K1 46.7(11) . .
C19' C18' K1 96.8(13) . .
O3' C18' H18C 111.9 . .
C19' C18' H18C 111.9 . .
K1 C18' H18C 147.9 . .
O3' C18' H18D 111.9 . .
C19' C18' H18D 111.9 . .
K1 C18' H18D 70.0 . .
H18C C18' H18D 109.6 . .
C18' C19' C20' 106.6(13) . .
C18' C19' H19C 110.4 . .
C20' C19' H19C 110.4 . .
C18' C19' H19D 110.4 . .
C20' C19' H19D 110.4 . .
H19C C19' H19D 108.6 . .
C21' C20' C19' 104.3(11) . .
C21' C20' H20C 110.9 . .
C19' C20' H20C 110.9 . .
C21' C20' H20D 110.9 . .
C19' C20' H20D 110.9 . .
H20C C20' H20D 108.9 . .
O3' C21' C20' 102.0(12) . .
O3' C21' H21C 111.4 . .
C20' C21' H21C 111.4 . .
O3' C21' H21D 111.4 . .
C20' C21' H21D 111.4 . .
H21C C21' H21D 109.2 . .
C28' K2 C28' 179.997(4) 6 2_665
C28' K2 C28' 173.6(15) 6 5_665
C28' K2 C28' 6.4(15) 2_665 5_665
C28' K2 O6' 149.8(4) 6 2_665
C28' K2 O6' 30.2(4) 2_665 2_665
C28' K2 O6' 27.0(7) 5_665 2_665
C28' K2 O6' 153.0(7) 6 5_665
C28' K2 O6' 27.0(7) 2_665 5_665
C28' K2 O6' 30.2(4) 5_665 5_665
O6' K2 O6' 28.1(7) 2_665 5_665
C28' K2 O6' 30.2(4) 6 6
C28' K2 O6' 149.8(4) 2_665 6
C28' K2 O6' 153.0(7) 5_665 6
O6' K2 O6' 179.999(1) 2_665 6
O6' K2 O6' 151.9(7) 5_665 6
C28' K2 O6' 27.0(7) 6 .
C28' K2 O6' 153.0(7) 2_665 .
C28' K2 O6' 149.8(4) 5_665 .
O6' K2 O6' 151.9(7) 2_665 .
O6' K2 O6' 179.998(1) 5_665 .
O6' K2 O6' 28.1(7) 6 .
C28' K2 O5 81.0(6) 6 5_665
C28' K2 O5 99.0(6) 2_665 5_665
C28' K2 O5 99.0(6) 5_665 5_665
O6' K2 O5 74.5(4) 2_665 5_665
O6' K2 O5 74.5(4) 5_665 5_665
O6' K2 O5 105.5(4) 6 5_665
O6' K2 O5 105.5(4) . 5_665
C28' K2 O5 99.0(6) 6 .
C28' K2 O5 81.0(6) 2_665 .
C28' K2 O5 81.0(6) 5_665 .
O6' K2 O5 105.5(4) 2_665 .
O6' K2 O5 105.5(4) 5_665 .
O6' K2 O5 74.5(4) 6 .
O6' K2 O5 74.5(4) . .
O5 K2 O5 180.0 5_665 .
C28' K2 O4 97.6(8) 6 6
C28' K2 O4 82.4(8) 2_665 6
C28' K2 O4 76.7(6) 5_665 6
O6' K2 O4 79.7(4) 2_665 6
O6' K2 O4 104.0(4) 5_665 6
O6' K2 O4 100.3(4) 6 6
O6' K2 O4 76.0(4) . 6
O5 K2 O4 119.28(5) 5_665 6
O5 K2 O4 60.72(5) . 6
C28' K2 O4 76.7(6) 6 5_665
C28' K2 O4 103.3(6) 2_665 5_665
C28' K2 O4 97.6(8) 5_665 5_665
O6' K2 O4 76.0(4) 2_665 5_665
O6' K2 O4 100.3(4) 5_665 5_665
O6' K2 O4 104.0(4) 6 5_665
O6' K2 O4 79.7(4) . 5_665
O5 K2 O4 60.72(5) 5_665 5_665
O5 K2 O4 119.28(5) . 5_665
O4 K2 O4 60.06(9) 6 5_665
C28' K2 O4 103.3(6) 6 .
C28' K2 O4 76.7(6) 2_665 .
C28' K2 O4 82.4(8) 5_665 .
O6' K2 O4 104.0(4) 2_665 .
O6' K2 O4 79.7(4) 5_665 .
O6' K2 O4 76.0(4) 6 .
O6' K2 O4 100.3(4) . .
O5 K2 O4 119.28(5) 5_665 .
O5 K2 O4 60.72(5) . .
O4 K2 O4 119.94(9) 6 .
O4 K2 O4 180.0 5_665 .
O4 C22 C22 108.7(3) . 2_665
O4 C22 H22A 110.0 . .
C22 C22 H22A 110.0 2_665 .
O4 C22 H22B 110.0 . .
C22 C22 H22B 110.0 2_665 .
H22A C22 H22B 108.3 . .
C23 O4 C22 111.6(3) . .
C23 O4 K2 114.56(18) . .
C22 O4 K2 115.05(17) . .
O4 C23 C24 108.5(3) . .
O4 C23 H23A 110.0 . .
C24 C23 H23A 110.0 . .
O4 C23 H23B 110.0 . .
C24 C23 H23B 110.0 . .
H23A C23 H23B 108.4 . .
O5 C24 C23 110.3(3) . .
O5 C24 H24A 109.6 . .
C23 C24 H24A 109.6 . .
O5 C24 H24B 109.6 . .
C23 C24 H24B 109.6 . .
H24A C24 H24B 108.1 . .
C24 O5 C24 114.0(4) . 6
C24 O5 K2 113.44(19) . .
C24 O5 K2 113.44(19) 6 .
C25 O6 C28 106.0(14) . .
C25 O6 K2 104.8(16) . .
C28 O6 K2 112.7(12) . .
C26 C25 O6 107.5(15) . .
C26 C25 H25A 110.2 . .
O6 C25 H25A 110.2 . .
C26 C25 H25B 110.2 . .
O6 C25 H25B 110.2 . .
H25A C25 H25B 108.5 . .
C25 C26 C27 103.2(13) . .
C25 C26 H26A 111.1 . .
C27 C26 H26A 111.1 . .
C25 C26 H26B 111.1 . .
C27 C26 H26B 111.1 . .
H26A C26 H26B 109.1 . .
C28 C27 C26 103.7(12) . .
C28 C27 H27A 111.0 . .
C26 C27 H27A 111.0 . .
C28 C27 H27B 111.0 . .
C26 C27 H27B 111.0 . .
H27A C27 H27B 109.0 . .
C27 C28 O6 110.5(13) . .
C27 C28 H28A 109.6 . .
O6 C28 H28A 109.6 . .
C27 C28 H28B 109.6 . .
O6 C28 H28B 109.6 . .
H28A C28 H28B 108.1 . .
C25' O6' C28' 108(2) . .
C25' O6' K2 127.7(14) . .
C28' O6' K2 74(2) . .
C26' C25' O6' 105.9(18) . .
C26' C25' H25C 110.6 . .
O6' C25' H25C 110.6 . .
C26' C25' H25D 110.6 . .
O6' C25' H25D 110.6 . .
H25C C25' H25D 108.7 . .
C25' C26' C27' 107.0(14) . .
C25' C26' H26C 110.3 . .
C27' C26' H26C 110.3 . .
C25' C26' H26D 110.3 . .
C27' C26' H26D 110.3 . .
H26C C26' H26D 108.6 . .
C28' C27' C26' 101.6(16) . .
C28' C27' H27C 111.4 . .
C26' C27' H27C 111.4 . .
C28' C27' H27D 111.4 . .
C26' C27' H27D 111.4 . .
H27C C27' H27D 109.3 . .
C27' C28' O6' 111(2) . .
C27' C28' H28C 109.4 . .
O6' C28' H28C 109.4 . .
C27' C28' H28D 109.4 . .
O6' C28' H28D 109.4 . .
H28C C28' H28D 108.0 . .

loop_
_geom_bond_atom_site_label_1
_geom_bond_atom_site_label_2
_geom_bond_distance
_geom_bond_site_symmetry_2
Co1 C1 1.781(3) .
Co1 C1' 1.781(3) 6
Co1 C1 1.781(3) 6
Co1 C10 1.782(4) .
Co1 C6 1.784(4) .
C1 N1 1.206(4) .
N1 C2 1.458(5) .
C2 C5 1.499(7) .
C2 C3 1.504(8) .
C2 C4 1.538(9) .
C3 H3A 0.9700 .
C3 H3B 0.9700 .
C3 H3C 0.9700 .
C4 H4A 0.9700 .
C4 H4B 0.9700 .
C4 H4C 0.9700 .
C5 H5A 0.9700 .
C5 H5B 0.9700 .
C5 H5C 0.9700 .
N1' C2' 1.457(5) .
C2' C5' 1.499(7) .
C2' C3' 1.504(8) .
C2' C4' 1.538(9) .
C3' H3D 0.9700 .
C3' H3E 0.9700 .
C3' H3F 0.9700 .
C4' H4D 0.9700 .
C4' H4E 0.9700 .
C4' H4F 0.9700 .
C5' H5D 0.9700 .
C5' H5E 0.9700 .
C5' H5F 0.9700 .
C6 N2 1.202(5) .
N2 C7 1.452(5) .
C7 C8 1.485(5) 6
C7 C8 1.485(5) .
C7 C9 1.494(7) .
C8 H8A 0.9700 .
C8 H8B 0.9700 .
C8 H8C 0.9700 .
C9 H9A 0.9700 .
C9 H9B 0.9700 .
C9 H9C 0.9700 .
C10 N3 1.211(5) .
N3 C11 1.469(6) .
C11 C12 1.502(5) 6
C11 C12 1.502(5) .
C11 C14 1.503(5) 6
C11 C14 1.503(5) .
C11 C13 1.503(5) .
C11 C13 1.503(5) 6
C12 H12A 0.9700 .
C12 H12B 0.9700 .
C12 H12C 0.9700 .
C13 H13A 0.9700 .
C13 H13B 0.9700 .
C13 H13C 0.9700 .
C14 H14A 0.9700 .
C14 H14B 0.9700 .
C14 H14C 0.9700 .
K1 O3' 2.709(14) 6
K1 O3' 2.709(14) 5_565
K1 O3' 2.709(14) 2_565
K1 O3' 2.709(14) .
K1 O1 2.7908(17) .
K1 O1 2.7908(17) 2_565
K1 O1 2.7908(17) 5_565
K1 O1 2.7908(17) 6
K1 O3 2.819(7) .
K1 O3 2.819(7) 2_565
K1 O3 2.819(7) 5_565
K1 O3 2.819(7) 6
C15 O1 1.424(3) .
C15 C15 1.494(6) 2_565
C15 H15A 0.9800 .
C15 H15B 0.9800 .
O1 C16 1.434(3) .
C16 C17 1.474(4) .
C16 H16A 0.9800 .
C16 H16B 0.9800 .
C17 O2 1.416(3) .
C17 H17A 0.9800 .
C17 H17B 0.9800 .
O2 C17 1.416(3) 6
O3 C21 1.454(13) .
O3 C18 1.474(12) .
C18 C19 1.505(14) .
C18 H18A 0.9800 .
C18 H18B 0.9800 .
C19 C20 1.569(15) .
C19 H19A 0.9800 .
C19 H19B 0.9800 .
C20 C21 1.522(15) .
C20 H20A 0.9800 .
C20 H20B 0.9800 .
C21 H21A 0.9800 .
C21 H21B 0.9800 .
O3' C21' 1.447(16) .
O3' C18' 1.453(16) .
C18' C19' 1.490(17) .
C18' H18C 0.9800 .
C18' H18D 0.9800 .
C19' C20' 1.566(19) .
C19' H19C 0.9800 .
C19' H19D 0.9800 .
C20' C21' 1.490(18) .
C20' H20C 0.9800 .
C20' H20D 0.9800 .
C21' H21C 0.9800 .
C21' H21D 0.9800 .
K2 C28' 2.69(5) 6
K2 C28' 2.69(5) 2_665
K2 C28' 2.69(5) 5_665
K2 O6' 2.720(18) 2_665
K2 O6' 2.720(18) 5_665
K2 O6' 2.720(18) 6
K2 O6' 2.720(18) .
K2 O5 2.797(3) 5_665
K2 O5 2.797(3) .
K2 O4 2.7976(19) 6
K2 O4 2.7976(19) 5_665
K2 O4 2.7976(19) .
C22 O4 1.422(4) .
C22 C22 1.486(7) 2_665
C22 H22A 0.9800 .
C22 H22B 0.9800 .
O4 C23 1.417(4) .
C23 C24 1.484(5) .
C23 H23A 0.9800 .
C23 H23B 0.9800 .
C24 O5 1.421(4) .
C24 H24A 0.9800 .
C24 H24B 0.9800 .
O5 C24 1.421(4) 6
O6 C25 1.402(13) .
O6 C28 1.436(14) .
C25 C26 1.318(18) .
C25 H25A 0.9800 .
C25 H25B 0.9800 .
C26 C27 1.601(17) .
C26 H26A 0.9800 .
C26 H26B 0.9800 .
C27 C28 1.297(18) .
C27 H27A 0.9800 .
C27 H27B 0.9800 .
C28 H28A 0.9800 .
C28 H28B 0.9800 .
O6' C25' 1.408(17) .
O6' C28' 1.413(17) .
C25' C26' 1.31(2) .
C25' H25C 0.9800 .
C25' H25D 0.9800 .
C26' C27' 1.57(2) .
C26' H26C 0.9800 .
C26' H26D 0.9800 .
C27' C28' 1.31(2) .
C27' H27C 0.9800 .
C27' H27D 0.9800 .
C28' H28C 0.9800 .
C28' H28D 0.9800 .

loop_
_geom_torsion_atom_site_label_1
_geom_torsion_atom_site_label_2
_geom_torsion_atom_site_label_3
_geom_torsion_atom_site_label_4
_geom_torsion
_geom_torsion_site_symmetry_1
_geom_torsion_site_symmetry_4
C1' Co1 C1 N1 58(10) 6 .
C1 Co1 C1 N1 58(10) 6 .
C10 Co1 C1 N1 -177(100) . .
C6 Co1 C1 N1 -50(10) . .
Co1 C1 N1 C2 -33(12) . .
C1 N1 C2 C5 115(3) . .
C1 N1 C2 C3 -126(3) . .
C1 N1 C2 C4 -1(3) . .
C1 Co1 C6 N2 59.24(10) . .
C1' Co1 C6 N2 -59.24(10) 6 .
C1 Co1 C6 N2 -59.24(10) 6 .
C10 Co1 C6 N2 180.0 . .
Co1 C6 N2 C7 0.0 . .
C6 N2 C7 C8 59.5(3) . 6
C6 N2 C7 C8 -59.5(3) . .
C6 N2 C7 C9 180.0 . .
C1 Co1 C10 N3 -64(100) . .
C1' Co1 C10 N3 64(100) 6 .
C1 Co1 C10 N3 64(100) 6 .
C6 Co1 C10 N3 180(100) . .
Co1 C10 N3 C11 180(100) . .
C10 N3 C11 C12 40.1(4) . 6
C10 N3 C11 C12 -40.1(4) . .
C10 N3 C11 C14 -80.5(4) . 6
C10 N3 C11 C14 80.5(4) . .
C10 N3 C11 C13 -159.7(3) . .
C10 N3 C11 C13 159.7(3) . 6
C15 C15 O1 C16 -177.3(3) 2_565 .
C15 C15 O1 K1 48.8(3) 2_565 .
O3' K1 O1 C15 -113.2(4) 6 .
O3' K1 O1 C15 82.4(3) 5_565 .
O3' K1 O1 C15 66.8(4) 2_565 .
O3' K1 O1 C15 -97.6(3) . .
O1 K1 O1 C15 -17.37(16) 2_565 .
O1 K1 O1 C15 45.8(19) 5_565 .
O1 K1 O1 C15 162.63(16) 6 .
O3 K1 O1 C15 -127.9(3) . .
O3 K1 O1 C15 49.9(3) 2_565 .
O3 K1 O1 C15 52.1(3) 5_565 .
O3 K1 O1 C15 -130.1(3) 6 .
O3' K1 O1 C16 113.8(3) 6 .
O3' K1 O1 C16 -50.6(3) 5_565 .
O3' K1 O1 C16 -66.2(3) 2_565 .
O3' K1 O1 C16 129.4(3) . .
O1 K1 O1 C16 -150.4(2) 2_565 .
O1 K1 O1 C16 -87.3(19) 5_565 .
O1 K1 O1 C16 29.6(2) 6 .
O3 K1 O1 C16 99.1(3) . .
O3 K1 O1 C16 -83.1(3) 2_565 .
O3 K1 O1 C16 -80.9(3) 5_565 .
O3 K1 O1 C16 96.9(3) 6 .
C15 O1 C16 C17 177.4(2) . .
K1 O1 C16 C17 -48.4(3) . .
O1 C16 C17 O2 67.4(3) . .
C16 C17 O2 C17 179.16(17) . 6
C16 C17 O2 K1 -51.3(2) . .
O3' K1 O2 C17 -80.6(3) 6 .
O3' K1 O2 C17 130.8(3) 5_565 .
O3' K1 O2 C17 99.4(3) 2_565 .
O3' K1 O2 C17 -49.2(3) . .
O1 K1 O2 C17 18.46(16) . .
O1 K1 O2 C17 31.8(2) 2_565 .
O1 K1 O2 C17 -161.54(16) 5_565 .
O1 K1 O2 C17 -148.2(2) 6 .
O3 K1 O2 C17 -62.5(4) . .
O3 K1 O2 C17 112.7(4) 2_565 .
O3 K1 O2 C17 117.5(4) 5_565 .
O3 K1 O2 C17 -67.3(4) 6 .
O3' K1 O2 C17 49.2(3) 6 6
O3' K1 O2 C17 -99.4(3) 5_565 6
O3' K1 O2 C17 -130.8(3) 2_565 6
O3' K1 O2 C17 80.6(3) . 6
O1 K1 O2 C17 148.2(2) . 6
O1 K1 O2 C17 161.54(16) 2_565 6
O1 K1 O2 C17 -31.8(2) 5_565 6
O1 K1 O2 C17 -18.46(16) 6 6
O3 K1 O2 C17 67.3(4) . 6
O3 K1 O2 C17 -117.5(4) 2_565 6
O3 K1 O2 C17 -112.7(4) 5_565 6
O3 K1 O2 C17 62.5(4) 6 6
O3' K1 O3 C21 33.0(8) 6 .
O3' K1 O3 C21 -85.2(9) 5_565 .
O3' K1 O3 C21 -147.0(8) 2_565 .
O3' K1 O3 C21 94.8(9) . .
O1 K1 O3 C21 -174.7(8) . .
O1 K1 O3 C21 129.7(8) 2_565 .
O1 K1 O3 C21 5.3(8) 5_565 .
O1 K1 O3 C21 -50.3(8) 6 .
O3 K1 O3 C21 157.3(8) 2_565 .
O3 K1 O3 C21 70.2(16) 5_565 .
O3 K1 O3 C21 -22.7(8) 6 .
O3' K1 O3 C18 -85.3(9) 6 .
O3' K1 O3 C18 156.5(8) 5_565 .
O3' K1 O3 C18 94.7(9) 2_565 .
O3' K1 O3 C18 -23.5(8) . .
O1 K1 O3 C18 67.0(8) . .
O1 K1 O3 C18 11.3(8) 2_565 .
O1 K1 O3 C18 -113.0(8) 5_565 .
O1 K1 O3 C18 -168.7(8) 6 .
O3 K1 O3 C18 38.9(8) 2_565 .
O3 K1 O3 C18 -48.1(17) 5_565 .
O3 K1 O3 C18 -141.1(8) 6 .
C21 O3 C18 C19 -11.4(16) . .
K1 O3 C18 C19 108.7(13) . .
O3 C18 C19 C20 -21.3(17) . .
C18 C19 C20 C21 45.2(16) . .
C18 O3 C21 C20 39.7(15) . .
K1 O3 C21 C20 -74.7(12) . .
C19 C20 C21 O3 -50.8(14) . .
O3' K1 O3' C21' -36.8(13) 6 .
O3' K1 O3' C21' 97(25) 5_565 .
O3' K1 O3' C21' 143.2(13) 2_565 .
O1 K1 O3' C21' 174.0(13) . .
O1 K1 O3' C21' 112.0(13) 2_565 .
O1 K1 O3' C21' -6.0(13) 5_565 .
O1 K1 O3' C21' -68.0(13) 6 .
O3 K1 O3' C21' -103.5(16) . .
O3 K1 O3' C21' 84.3(14) 2_565 .
O3 K1 O3' C21' 76.5(16) 5_565 .
O3 K1 O3' C21' -95.7(14) 6 .
O3' K1 O3' C18' 91.5(12) 6 .
O3' K1 O3' C18' -135(20) 5_565 .
O3' K1 O3' C18' -88.5(12) 2_565 .
O1 K1 O3' C18' -57.6(11) . .
O1 K1 O3' C18' -119.6(12) 2_565 .
O1 K1 O3' C18' 122.4(11) 5_565 .
O1 K1 O3' C18' 60.4(12) 6 .
O3 K1 O3' C18' 24.8(11) . .
O3 K1 O3' C18' -147.4(13) 2_565 .
O3 K1 O3' C18' -155.2(11) 5_565 .
O3 K1 O3' C18' 32.6(13) 6 .
C21' O3' C18' C19' 44(2) . .
K1 O3' C18' C19' -90.6(15) . .
C21' O3' C18' K1 134(2) . .
O3' K1 C18' O3' -55.5(12) 6 .
O3' K1 C18' O3' 180.000(1) 5_565 .
O3' K1 C18' O3' 124.5(12) 2_565 .
O1 K1 C18' O3' 115.9(12) . .
O1 K1 C18' O3' 57.4(11) 2_565 .
O1 K1 C18' O3' -64.1(12) 5_565 .
O1 K1 C18' O3' -122.6(11) 6 .
O3 K1 C18' O3' -109(2) . .
O3 K1 C18' O3' 74.5(16) 2_565 .
O3 K1 C18' O3' 71(2) 5_565 .
O3 K1 C18' O3' -105.5(16) 6 .
O3' K1 C18' C19' 40.9(11) 6 .
O3' K1 C18' C19' -83.6(14) 5_565 .
O3' K1 C18' C19' -139.1(11) 2_565 .
O3' K1 C18' C19' 96.4(14) . .
O1 K1 C18' C19' -147.6(14) . .
O1 K1 C18' C19' 153.9(13) 2_565 .
O1 K1 C18' C19' 32.4(14) 5_565 .
O1 K1 C18' C19' -26.1(13) 6 .
O3 K1 C18' C19' -12.9(13) . .
O3 K1 C18' C19' 170.9(10) 2_565 .
O3 K1 C18' C19' 167.1(13) 5_565 .
O3 K1 C18' C19' -9.1(10) 6 .
O3' C18' C19' C20' -27(3) . .
K1 C18' C19' C20' -74.5(18) . .
C18' C19' C20' C21' 4(3) . .
C18' O3' C21' C20' -42(3) . .
K1 O3' C21' C20' 87(2) . .
C19' C20' C21' O3' 21(3) . .
C22 C22 O4 C23 -178.4(3) 2_665 .
C22 C22 O4 K2 48.9(4) 2_665 .
C28' K2 O4 C23 -75.8(8) 6 .
C28' K2 O4 C23 104.2(8) 2_665 .
C28' K2 O4 C23 101.1(6) 5_665 .
O6' K2 O4 C23 117.4(4) 2_665 .
O6' K2 O4 C23 131.6(5) 5_665 .
O6' K2 O4 C23 -62.6(4) 6 .
O6' K2 O4 C23 -48.4(5) . .
O5 K2 O4 C23 -162.8(2) 5_665 .
O5 K2 O4 C23 17.2(2) . .
O4 K2 O4 C23 31.3(3) 6 .
O4 K2 O4 C23 -71(8) 5_665 .
C28' K2 O4 C22 55.6(8) 6 .
C28' K2 O4 C22 -124.4(8) 2_665 .
C28' K2 O4 C22 -127.5(6) 5_665 .
O6' K2 O4 C22 -111.3(5) 2_665 .
O6' K2 O4 C22 -97.0(5) 5_665 .
O6' K2 O4 C22 68.7(5) 6 .
O6' K2 O4 C22 83.0(5) . .
O5 K2 O4 C22 -31.4(2) 5_665 .
O5 K2 O4 C22 148.6(2) . .
O4 K2 O4 C22 162.68(18) 6 .
O4 K2 O4 C22 60(8) 5_665 .
C22 O4 C23 C24 178.7(3) . .
K2 O4 C23 C24 -48.3(3) . .
O4 C23 C24 O5 65.7(4) . .
C23 C24 O5 C24 179.1(2) . 6
C23 C24 O5 K2 -49.0(4) . .
C28' K2 O5 C24 117.2(8) 6 .
C28' K2 O5 C24 -62.8(8) 2_665 .
C28' K2 O5 C24 -69.3(8) 5_665 .
O6' K2 O5 C24 -80.6(5) 2_665 .
O6' K2 O5 C24 -51.5(5) 5_665 .
O6' K2 O5 C24 99.4(5) 6 .
O6' K2 O5 C24 128.5(5) . .
O5 K2 O5 C24 -18(16) 5_665 .
O4 K2 O5 C24 -149.0(3) 6 .
O4 K2 O5 C24 -163.1(2) 5_665 .
O4 K2 O5 C24 16.9(2) . .
C28' K2 O5 C24 -110.7(8) 6 6
C28' K2 O5 C24 69.3(8) 2_665 6
C28' K2 O5 C24 62.8(8) 5_665 6
O6' K2 O5 C24 51.5(5) 2_665 6
O6' K2 O5 C24 80.6(5) 5_665 6
O6' K2 O5 C24 -128.5(5) 6 6
O6' K2 O5 C24 -99.4(5) . 6
O5 K2 O5 C24 114(16) 5_665 6
O4 K2 O5 C24 -16.9(2) 6 6
O4 K2 O5 C24 -31.0(3) 5_665 6
O4 K2 O5 C24 149.0(3) . 6
C28' K2 O6 C25 -121(6) 6 .
C28' K2 O6 C25 59(6) 2_665 .
C28' K2 O6 C25 104(24) 5_665 .
O6' K2 O6 C25 155.6(11) 2_665 .
O6' K2 O6 C25 99.0(13) 5_665 .
O6' K2 O6 C25 -24.4(11) 6 .
O6' K2 O6 C25 -81.0(13) . .
O5 K2 O6 C25 134.8(10) 5_665 .
O5 K2 O6 C25 -45.2(10) . .
O4 K2 O6 C25 -107.6(9) 6 .
O4 K2 O6 C25 -163.7(10) 5_665 .
O4 K2 O6 C25 16.3(10) . .
C28' K2 O6 C28 -6(5) 6 .
C28' K2 O6 C28 174(5) 2_665 .
C28' K2 O6 C28 -141(23) 5_665 .
O6' K2 O6 C28 -89.6(13) 2_665 .
O6' K2 O6 C28 -146.1(11) 5_665 .
O6' K2 O6 C28 90.4(13) 6 .
O6' K2 O6 C28 33.9(11) . .
O5 K2 O6 C28 -110.4(10) 5_665 .
O5 K2 O6 C28 69.6(10) . .
O4 K2 O6 C28 7.2(10) 6 .
O4 K2 O6 C28 -48.8(10) 5_665 .
O4 K2 O6 C28 131.2(10) . .
C28 O6 C25 C26 -28(3) . .
K2 O6 C25 C26 92(2) . .
O6 C25 C26 C27 30(3) . .
C25 C26 C27 C28 -23(3) . .
C26 C27 C28 O6 6(3) . .
C25 O6 C28 C27 11(3) . .
K2 O6 C28 C27 -103(2) . .
C28' K2 O6' C25' 112(3) 6 .
C28' K2 O6' C25' -68(3) 2_665 .
C28' K2 O6' C25' -80(2) 5_665 .
O6' K2 O6' C25' -136.8(19) 2_665 .
O6' K2 O6' C25' -17(2) 5_665 .
O6' K2 O6' C25' 43.2(19) 6 .
O5 K2 O6' C25' 137.2(18) 5_665 .
O5 K2 O6' C25' -42.8(18) . .
O4 K2 O6' C25' -105.8(19) 6 .
O4 K2 O6' C25' -167.3(19) 5_665 .
O4 K2 O6' C25' 12.7(19) . .
C28' K2 O6' C28' 12(3) 6 .
C28' K2 O6' C28' -168(3) 2_665 .
C28' K2 O6' C28' 179.998(3) 5_665 .
O6' K2 O6' C28' 123.0(16) 2_665 .
O6' K2 O6' C28' -117.3(18) 5_665 .
O6' K2 O6' C28' -57.0(16) 6 .
O5 K2 O6' C28' 36.9(16) 5_665 .
O5 K2 O6' C28' -143.1(16) . .
O4 K2 O6' C28' 153.9(16) 6 .
O4 K2 O6' C28' 92.4(16) 5_665 .
O4 K2 O6' C28' -87.6(16) . .
C28' O6' C25' C26' 18(4) . .
K2 O6' C25' C26' -65(3) . .
O6' C25' C26' C27' -25(3) . .
C25' C26' C27' C28' 25(4) . .
C26' C27' C28' O6' -13(4) . .
C25' O6' C28' C27' -1(5) . .
K2 O6' C28' C27' 124(4) . .
